data_7045572
loop_
_publ_author_name
'Yao, Xu'
'Yan, Pengfei'
'An, Guanghui'
'Li, Yuxin'
'Li, Weizuo'
'Li, Guangming'

_publ_section_title
;
 Investigation of magneto-structural correlation based on a series of
 seven-coordinated \b-diketone Dy(iii) single-ion magnets with
 C<sub>2v</sub> and C<sub>3v</sub> local symmetry.
;
_journal_issue 11
_journal_name_full 'Dalton transactions (Cambridge, England : 2003)'
_journal_page_first 3976
_journal_page_last 3984
_journal_paper_doi 10.1039/c7dt04764a
_journal_volume 47
_journal_year 2018
_chemical_formula_moiety 'C38 H63 Dy N O7'
_chemical_formula_sum 'C38 H63 Dy N O7'
_chemical_formula_weight 808.39
_space_group_crystal_system orthorhombic
_space_group_IT_number 19
_space_group_name_Hall 'P 2ac 2ab'
_space_group_name_H-M_alt 'P 21 21 21'
_symmetry_space_group_name_Hall 'P 2ac 2ab'
_symmetry_space_group_name_H-M 'P 21 21 21'
_atom_sites_solution_hydrogens geom
_audit_creation_date 2018-01-29
_audit_creation_method
;
Olex2 1.2
(compiled 2017.08.10 svn.r3458 for OlexSys, GUI svn.r5381)
;
_audit_update_record
;
2018-02-01 deposited with the CCDC.
2018-02-06 downloaded from the CCDC.
;
_cell_angle_alpha 90
_cell_angle_beta 90
_cell_angle_gamma 90
_cell_formula_units_Z 4
_cell_length_a 10.102(5)
_cell_length_b 17.263(5)
_cell_length_c 24.347(5)
_cell_measurement_reflns_used 3255
_cell_measurement_temperature 293(2)
_cell_measurement_theta_max 29.3637
_cell_measurement_theta_min 3.2087
_cell_volume 4246(3)
_computing_data_collection
;
CrysAlisPro, Agilent Technologies,
Version 1.171.35.21 (release 20-01-2012 CrysAlis171 .NET)
(compiled Jan 23 2012,18:06:46)
;
_computing_molecular_graphics 'Olex2 (Dolomanov et al., 2009)'
_computing_publication_material 'Olex2 (Dolomanov et al., 2009)'
_computing_structure_refinement 'ShelXL (Sheldrick, 2015)'
_diffrn_ambient_temperature 293(2)
_diffrn_measured_fraction_theta_full 0.997
_diffrn_measured_fraction_theta_max 0.997
_diffrn_measurement_device_type MoK\a
_diffrn_measurement_method 'phi and omega scans'
_diffrn_radiation_monochromator graphite
_diffrn_radiation_type MoK\a
_diffrn_radiation_wavelength 0.71069
_diffrn_reflns_av_R_equivalents 0.0316
_diffrn_reflns_av_unetI/netI 0.0572
_diffrn_reflns_Laue_measured_fraction_full 0.997
_diffrn_reflns_Laue_measured_fraction_max 0.997
_diffrn_reflns_limit_h_max 12
_diffrn_reflns_limit_h_min -11
_diffrn_reflns_limit_k_max 17
_diffrn_reflns_limit_k_min -20
_diffrn_reflns_limit_l_max 28
_diffrn_reflns_limit_l_min -28
_diffrn_reflns_number 11202
_diffrn_reflns_point_group_measured_fraction_full 0.998
_diffrn_reflns_point_group_measured_fraction_max 0.998
_diffrn_reflns_theta_full 25.000
_diffrn_reflns_theta_max 25.000
_diffrn_reflns_theta_min 3.215
_exptl_absorpt_coefficient_mu 1.802
_exptl_absorpt_correction_T_max 0.750
_exptl_absorpt_correction_T_min 0.655
_exptl_absorpt_correction_type multi-scan
_exptl_absorpt_process_details
;
CrysAlisPro, Agilent Technologies,
Version 1.171.35.21 (release 20-01-2012 CrysAlis171 .NET)
(compiled Jan 23 2012,18:06:46)
Empirical absorption correction using spherical harmonics,
 implemented in SCALE3 ABSPACK scaling algorithm.
;
_exptl_crystal_colour colourless
_exptl_crystal_colour_primary colourless
_exptl_crystal_density_diffrn 1.265
_exptl_crystal_description block
_exptl_crystal_F_000 1680
_exptl_crystal_size_max 0.26
_exptl_crystal_size_mid 0.2
_exptl_crystal_size_min 0.16
_refine_diff_density_max 2.501
_refine_diff_density_min -0.909
_refine_diff_density_rms 0.090
_refine_ls_abs_structure_details
;
 Refined as an inversion twin.
;
_refine_ls_abs_structure_Flack 0.44(2)
_refine_ls_extinction_method none
_refine_ls_goodness_of_fit_ref 1.066
_refine_ls_hydrogen_treatment constr
_refine_ls_matrix_type full
_refine_ls_number_parameters 563
_refine_ls_number_reflns 7122
_refine_ls_number_restraints 217
_refine_ls_restrained_S_all 1.060
_refine_ls_R_factor_all 0.0538
_refine_ls_R_factor_gt 0.0445
_refine_ls_shift/su_max 0.002
_refine_ls_shift/su_mean 0.000
_refine_ls_structure_factor_coef Fsqd
_refine_ls_weighting_details 'w=1/[\s^2^(Fo^2^)+(0.0585P)^2^] where P=(Fo^2^+2Fc^2^)/3'
_refine_ls_weighting_scheme calc
_refine_ls_wR_factor_gt 0.1047
_refine_ls_wR_factor_ref 0.1125
_reflns_Friedel_coverage 0.787
_reflns_Friedel_fraction_full 1.000
_reflns_Friedel_fraction_max 0.999
_reflns_number_gt 6279
_reflns_number_total 7122
_reflns_threshold_expression 'I > 2\s(I)'
_cod_data_source_file c7dt04764a2.cif
_cod_data_source_block 3
_cod_depositor_comments 'Adding full bibliography for 7045571--7045574.cif.'
_cod_database_code 7045572
_shelx_shelxl_version_number 2016/6
_shelx_space_group_comment
;
The symmetry employed for this shelxl refinement is uniquely defined
by the following loop, which should always be used as a source of
symmetry information in preference to the above space-group names.
They are only intended as comments.
;
_olex2_refinement_description
;
1. Twinned data refinement
 Scales: 0.56(2)
 0.44(2)
2. Fixed Uiso
 At 1.2 times of:
  All C(H) groups, All C(H,H) groups
 At 1.5 times of:
  All C(H,H,H) groups
3. Restrained distances
 H3-H3AA
 2.45 with sigma of 0.01
 C5-C34 \\sim C35-C5 \\sim C36-C5 \\sim C3AA-C5 \\sim C4AA-C5 \\sim C6-C5
 with sigma of 0.02
 C10-C40 \\sim C41-C10 \\sim C42-C10 \\sim C5AA-C10 \\sim C6AA-C10 \\sim
C7AA-C10
 with sigma of 0.02
 C46-C43 \\sim C44-C46 \\sim C45-C46 \\sim C8AA-C46 \\sim C9AA-C46 \\sim
C0BA-C46
 with sigma of 0.02
 C31-C32 \\sim C32-C33 \\sim C33-C31
 with sigma of 0.02
 C1-C31 \\sim C1-C32 \\sim C1-C33 \\sim C1-C0AA \\sim C1-C1AA \\sim C1-C2AA
 with sigma of 0.02
 C0AA-C1AA \\sim C1AA-C2AA \\sim C2AA-C0AA
 with sigma of 0.02
4. Rigid bond restraints
 C2AA, C1AA
 with sigma for 1-2 distances of 0.01 and sigma for 1-3 distances of 0.02
5. Uiso/Uaniso restraints and constraints
C2AA \\sim C1AA: within 2.8A with sigma of 0.014 and sigma for terminal atoms
of 0.028
6. Rigid body (RIGU) restrains
 C5, C34, C35, C36, C3AA, C4AA, C6
 with sigma for 1-2 distances of 0.004 and sigma for 1-3 distances of 0.004
 C10, C40, C41, C42, C5AA, C6AA, C7AA
 with sigma for 1-2 distances of 0.004 and sigma for 1-3 distances of 0.004
 C46, C44, C43, C45, C8AA, C9AA, C0BA
 with sigma for 1-2 distances of 0.004 and sigma for 1-3 distances of 0.004
 C1, C31, C32, C33, C0AA, C1AA, C2AA
 with sigma for 1-2 distances of 0.004 and sigma for 1-3 distances of 0.004
7. Others
 Fixed Sof: C31(0.5) H31A(0.5) H31B(0.5) H31C(0.5) C32(0.5) H32A(0.5)
 H32B(0.5) H32C(0.5) C33(0.5) H33A(0.5) H33B(0.5) H33C(0.5) C34(0.5) H34A(0.5)
 H34B(0.5) H34C(0.5) C35(0.5) H35A(0.5) H35B(0.5) H35C(0.5) C36(0.5) H36A(0.5)
 H36B(0.5) H36C(0.5) C40(0.5) H40A(0.5) H40B(0.5) H40C(0.5) C41(0.5) H41A(0.5)
 H41B(0.5) H41C(0.5) C42(0.5) H42A(0.5) H42B(0.5) H42C(0.5) C43(0.5) H43A(0.5)
 H43B(0.5) H43C(0.5) C44(0.5) H44A(0.5) H44B(0.5) H44C(0.5) C45(0.5) H45A(0.5)
 H45B(0.5) H45C(0.5) C0AA(0.5) H0AA(0.5) H0AB(0.5) H0AC(0.5) C2AA(0.5)
 H2AA(0.5) H2AB(0.5) H2AC(0.5) C1AA(0.5) H1AA(0.5) H1AB(0.5) H1AC(0.5) C6(0.5)
 H6A(0.5) H6B(0.5) H6C(0.5) C4AA(0.5) H4AA(0.5) H4AB(0.5) H4AC(0.5) C3AA(0.5)
 H3AA(0.5) H3AB(0.5) H3AC(0.5) C6AA(0.5) H6AA(0.5) H6AB(0.5) H6AC(0.5)
 C5AA(0.5) H5AA(0.5) H5AB(0.5) H5AC(0.5) C7AA(0.5) H7AA(0.5) H7AB(0.5)
 H7AC(0.5) C0BA(0.5) H0BA(0.5) H0BB(0.5) H0BC(0.5) C9AA(0.5) H9AA(0.5)
 H9AB(0.5) H9AC(0.5) C8AA(0.5) H8AA(0.5) H8AB(0.5) H8AC(0.5)
8.a Secondary CH2 refined with riding coordinates:
 C8(H8A,H8B)
8.b Aromatic/amide H refined with riding coordinates:
 C3(H3), C13(H13), C16(H16), C17(H17), C18(H18), C19(H19), C30(H30)
8.c Idealised Me refined as rotating group:
 C20(H20A,H20B,H20C), C21(H21A,H21B,H21C), C22(H22A,H22B,H22C), C23(H23A,H23B,
 H23C), C24(H24A,H24B,H24C), C25(H25A,H25B,H25C), C31(H31A,H31B,H31C), C32(H32A,
 H32B,H32C), C33(H33A,H33B,H33C), C34(H34A,H34B,H34C), C35(H35A,H35B,H35C),
 C36(H36A,H36B,H36C), C40(H40A,H40B,H40C), C41(H41A,H41B,H41C), C42(H42A,H42B,
 H42C), C43(H43A,H43B,H43C), C44(H44A,H44B,H44C), C45(H45A,H45B,H45C),
 C0AA(H0AA,H0AB,H0AC), C2AA(H2AA,H2AB,H2AC), C1AA(H1AA,H1AB,H1AC), C6(H6A,H6B,
 H6C), C4AA(H4AA,H4AB,H4AC), C3AA(H3AA,H3AB,H3AC), C6AA(H6AA,H6AB,H6AC),
 C5AA(H5AA,H5AB,H5AC), C7AA(H7AA,H7AB,H7AC), C0BA(H0BA,H0BB,H0BC), C9AA(H9AA,
 H9AB,H9AC), C8AA(H8AA,H8AB,H8AC)
9.the hydrogen atom of t-Bu in which be split into two PARTS  The  DAMP Command was used to solve non-convergence.
;
_olex2_submission_special_instructions 'No special instructions were received'

loop_
_space_group_symop_operation_xyz
'x, y, z'
'-x+1/2, -y, z+1/2'
'x+1/2, -y+1/2, -z'
'-x, y+1/2, -z+1/2'

loop_
_atom_site_label
_atom_site_type_symbol
_atom_site_fract_x
_atom_site_fract_y
_atom_site_fract_z
_atom_site_U_iso_or_equiv
_atom_site_adp_type
_atom_site_occupancy
_atom_site_site_symmetry_order
_atom_site_calc_flag
_atom_site_refinement_flags_posn
_atom_site_refinement_flags_adp
_atom_site_refinement_flags_occupancy
_atom_site_disorder_assembly
_atom_site_disorder_group
C1 C 0.8201(10) -0.1379(6) 0.7982(4) 0.094(3) Uani 1 1 d D U . . .
C2 C 0.7142(10) -0.0818(6) 0.8190(4) 0.070(3) Uani 1 1 d . . . . .
C3 C 0.6130(10) -0.0557(6) 0.7847(4) 0.082(3) Uani 1 1 d . . . . .
H3 H 0.612904 -0.074100 0.748775 0.098 Uiso 1 1 calc DR . . . .
C4 C 0.5111(8) -0.0041(7) 0.7994(3) 0.072(3) Uani 1 1 d . . . . .
C5 C 0.4080(8) 0.0183(5) 0.7570(3) 0.087(3) Uani 1 1 d D U . . .
C7 C 0.7114(10) 0.1709(6) 0.8656(4) 0.069(3) Uani 1 1 d . . . . .
C8 C 0.6013(12) 0.2169(6) 0.8807(4) 0.083(3) Uani 1 1 d . . . . .
H8A H 0.554122 0.228016 0.846870 0.099 Uiso 1 1 calc R . . . .
H8B H 0.637253 0.265920 0.893287 0.099 Uiso 1 1 calc R . . . .
C9 C 0.5028(9) 0.1952(6) 0.9200(4) 0.065(3) Uani 1 1 d . . . . .
C10 C 0.3985(9) 0.2516(5) 0.9387(4) 0.081(3) Uani 1 1 d D U . . .
C11 C 0.3865(11) -0.2199(5) 0.9477(5) 0.081(3) Uani 1 1 d . . . . .
C12 C 0.4482(8) -0.1444(6) 0.9686(4) 0.061(3) Uani 1 1 d . . . . .
C13 C 0.4571(9) -0.1288(6) 1.0246(4) 0.061(3) Uani 1 1 d . . . . .
H13 H 0.431695 -0.166945 1.049510 0.073 Uiso 1 1 calc R . . . .
C14 C 0.5036(7) -0.0568(5) 1.0450(3) 0.050(2) Uani 1 1 d . . . . .
C15 C 0.5152(10) -0.0421(6) 1.1066(3) 0.068(3) Uani 1 1 d . . . . .
C16 C 0.9974(8) -0.0193(8) 1.0226(5) 0.091(4) Uani 1 1 d . . . . .
H16 H 0.954359 -0.032463 1.055083 0.109 Uiso 1 1 calc R . . . .
C17 C 1.1284(10) -0.0186(9) 1.0220(6) 0.127(5) Uani 1 1 d . . . . .
H17 H 1.174977 -0.032087 1.053549 0.153 Uiso 1 1 calc R . . . .
C18 C 0.9851(8) 0.0175(7) 0.9326(4) 0.087(3) Uani 1 1 d . . . . .
H18 H 0.937516 0.029584 0.900989 0.104 Uiso 1 1 calc R . . . .
C19 C 1.1264(10) 0.0192(7) 0.9331(6) 0.111(4) Uani 1 1 d . . . . .
H19 H 1.171403 0.033559 0.901399 0.134 Uiso 1 1 calc R . . . .
C20 C 0.4491(16) -0.1064(8) 1.1416(4) 0.128(6) Uani 1 1 d . . . . .
H20A H 0.358312 -0.112163 1.130721 0.192 Uiso 1 1 calc GR . . . .
H20B H 0.453061 -0.092401 1.179753 0.192 Uiso 1 1 calc GR . . . .
H20C H 0.495020 -0.154465 1.136091 0.192 Uiso 1 1 calc GR . . . .
C21 C 0.4531(12) 0.0371(7) 1.1196(4) 0.094(4) Uani 1 1 d . . . . .
H21A H 0.486448 0.075043 1.094306 0.140 Uiso 1 1 calc GR . . . .
H21B H 0.475525 0.051925 1.156408 0.140 Uiso 1 1 calc GR . . . .
H21C H 0.358647 0.033679 1.116075 0.140 Uiso 1 1 calc GR . . . .
C22 C 0.6602(10) -0.0356(9) 1.1195(4) 0.103(4) Uani 1 1 d . . . . .
H22A H 0.704357 -0.082539 1.108896 0.154 Uiso 1 1 calc GR . . . .
H22B H 0.671612 -0.027476 1.158263 0.154 Uiso 1 1 calc GR . . . .
H22C H 0.697352 0.007255 1.099736 0.154 Uiso 1 1 calc GR . . . .
C23 C 0.3420(19) -0.2729(8) 0.9904(7) 0.167(7) Uani 1 1 d . . . . .
H23A H 0.415869 -0.287693 1.012858 0.250 Uiso 1 1 calc GR . . . .
H23B H 0.304301 -0.318256 0.973699 0.250 Uiso 1 1 calc GR . . . .
H23C H 0.276401 -0.247872 1.012704 0.250 Uiso 1 1 calc GR . . . .
C24 C 0.4829(16) -0.2600(8) 0.9102(6) 0.154(6) Uani 1 1 d . . . . .
H24A H 0.520822 -0.222847 0.885405 0.230 Uiso 1 1 calc GR . . . .
H24B H 0.437610 -0.299269 0.889616 0.230 Uiso 1 1 calc GR . . . .
H24C H 0.551942 -0.283336 0.931662 0.230 Uiso 1 1 calc GR . . . .
C25 C 0.2637(13) -0.1986(8) 0.9145(7) 0.161(6) Uani 1 1 d . . . . .
H25A H 0.210589 -0.162729 0.935056 0.242 Uiso 1 1 calc GR . . . .
H25B H 0.213092 -0.244545 0.907135 0.242 Uiso 1 1 calc GR . . . .
H25C H 0.290023 -0.175232 0.880457 0.242 Uiso 1 1 calc GR . . . .
C30 C 1.1941(9) 0.0012(8) 0.9770(6) 0.116(5) Uani 1 1 d . . . . .
H30 H 1.286106 0.002298 0.976729 0.140 Uiso 1 1 calc R . . . .
C31 C 0.834(3) -0.2009(10) 0.8407(7) 0.165(10) Uani 0.5 1 d D U P A 1
H31A H 0.920157 -0.197633 0.857326 0.247 Uiso 0.5 1 calc GR . P A 1
H31B H 0.824014 -0.250491 0.823415 0.247 Uiso 0.5 1 calc GR . P A 1
H31C H 0.767361 -0.194560 0.868367 0.247 Uiso 0.5 1 calc GR . P A 1
C32 C 0.776(2) -0.1711(13) 0.7420(6) 0.129(9) Uani 0.5 1 d D U P A 1
H32A H 0.692499 -0.196701 0.745998 0.194 Uiso 0.5 1 calc GR . P A 1
H32B H 0.841224 -0.207564 0.729307 0.194 Uiso 0.5 1 calc GR . P A 1
H32C H 0.768148 -0.129705 0.715929 0.194 Uiso 0.5 1 calc GR . P A 1
C33 C 0.9453(15) -0.0894(12) 0.7905(8) 0.109(7) Uani 0.5 1 d D U P A 1
H33A H 0.963038 -0.083425 0.751972 0.164 Uiso 0.5 1 calc GR . P A 1
H33B H 1.018722 -0.115024 0.807741 0.164 Uiso 0.5 1 calc GR . P A 1
H33C H 0.932957 -0.039351 0.806868 0.164 Uiso 0.5 1 calc GR . P A 1
C34 C 0.462(2) 0.020(2) 0.6980(6) 0.150(12) Uani 0.5 1 d D U P B 2
H34A H 0.487698 0.072485 0.688950 0.225 Uiso 0.5 1 calc GR . P B 2
H34B H 0.395196 0.003133 0.672988 0.225 Uiso 0.5 1 calc GR . P B 2
H34C H 0.538082 -0.012926 0.695382 0.225 Uiso 0.5 1 calc GR . P B 2
C35 C 0.427(4) 0.1057(10) 0.7484(14) 0.165(12) Uani 0.5 1 d D U P B 1
H35A H 0.383046 0.133479 0.777208 0.248 Uiso 0.5 1 calc GR . P B 1
H35B H 0.390332 0.120462 0.713556 0.248 Uiso 0.5 1 calc GR . P B 1
H35C H 0.519866 0.117696 0.748960 0.248 Uiso 0.5 1 calc GR . P B 1
C36 C 0.2743(14) -0.0143(18) 0.7739(8) 0.115(8) Uani 0.5 1 d D U P B 1
H36A H 0.240724 0.014524 0.804608 0.173 Uiso 0.5 1 calc GR . P B 1
H36B H 0.284260 -0.067717 0.784132 0.173 Uiso 0.5 1 calc GR . P B 1
H36C H 0.213624 -0.010369 0.743715 0.173 Uiso 0.5 1 calc GR . P B 1
C40 C 0.2780(17) 0.2333(16) 0.9035(9) 0.105(7) Uani 0.5 1 d D U P C 2
H40A H 0.299721 0.240652 0.865481 0.157 Uiso 0.5 1 calc GR . P C 2
H40B H 0.206646 0.267299 0.913414 0.157 Uiso 0.5 1 calc GR . P C 2
H40C H 0.251694 0.180577 0.909464 0.157 Uiso 0.5 1 calc GR . P C 2
C41 C 0.368(3) 0.243(2) 0.9994(7) 0.121(8) Uani 0.5 1 d D U P C 2
H41A H 0.278475 0.224960 1.003867 0.181 Uiso 0.5 1 calc GR . P C 2
H41B H 0.376907 0.292611 1.017173 0.181 Uiso 0.5 1 calc GR . P C 2
H41C H 0.427843 0.206856 1.015707 0.181 Uiso 0.5 1 calc GR . P C 2
C42 C 0.430(3) 0.3366(9) 0.9287(15) 0.145(10) Uani 0.5 1 d D U P C 2
H42A H 0.521275 0.346350 0.938070 0.217 Uiso 0.5 1 calc GR . P C 2
H42B H 0.374015 0.368333 0.951095 0.217 Uiso 0.5 1 calc GR . P C 2
H42C H 0.416241 0.348804 0.890703 0.217 Uiso 0.5 1 calc GR . P C 2
C43 C 0.831(3) 0.2880(10) 0.8317(12) 0.175(11) Uani 0.5 1 d D U P D 2
H43A H 0.747987 0.314526 0.832391 0.263 Uiso 0.5 1 calc GR . P D 2
H43B H 0.885518 0.308804 0.802843 0.263 Uiso 0.5 1 calc GR . P D 2
H43C H 0.875468 0.294719 0.866315 0.263 Uiso 0.5 1 calc GR . P D 2
C44 C 0.9371(16) 0.2201(19) 0.8503(9) 0.138(9) Uani 0.5 1 d D U P D 1
H44A H 0.960452 0.273173 0.843786 0.207 Uiso 0.5 1 calc GR . P D 1
H44B H 1.005566 0.186927 0.836301 0.207 Uiso 0.5 1 calc GR . P D 1
H44C H 0.927017 0.211567 0.889012 0.207 Uiso 0.5 1 calc GR . P D 1
C45 C 0.832(3) 0.1308(12) 0.7869(10) 0.156(9) Uani 0.5 1 d D U P D 1
H45A H 0.874881 0.091809 0.808753 0.234 Uiso 0.5 1 calc GR . P D 1
H45B H 0.887585 0.143931 0.756290 0.234 Uiso 0.5 1 calc GR . P D 1
H45C H 0.749023 0.111223 0.773690 0.234 Uiso 0.5 1 calc GR . P D 1
C46 C 0.8082(10) 0.2019(6) 0.8215(4) 0.102(3) Uani 1 1 d D U . . .
N1 N 0.9246(6) -0.0020(4) 0.9785(3) 0.062(2) Uani 1 1 d . . . . .
O1 O 0.7306(5) -0.0608(4) 0.8688(2) 0.0646(18) Uani 1 1 d . . . . .
O2 O 0.4971(5) 0.0221(4) 0.8462(2) 0.0622(17) Uani 1 1 d . . . . .
O3 O 0.7390(6) 0.1066(4) 0.8863(3) 0.0694(19) Uani 1 1 d . . . . .
O4 O 0.5009(6) 0.1277(3) 0.9407(2) 0.0575(17) Uani 1 1 d . . . . .
O5 O 0.4895(5) -0.0992(3) 0.9316(3) 0.0638(16) Uani 1 1 d . . . . .
O6 O 0.5344(5) -0.0005(3) 1.01475(19) 0.0488(14) Uani 1 1 d . . . . .
O7 O 0.7963(4) -0.0024(5) 0.9820(2) 0.071(2) Uani 1 1 d . . . . .
Dy1 Dy 0.61022(3) 0.01376(2) 0.92728(2) 0.04120(8) Uani 1 1 d . . . . .
C0AA C 0.9273(18) -0.1604(13) 0.8397(8) 0.140(8) Uani 0.5 1 d D U P A 2
H0AA H 0.889304 -0.192700 0.867682 0.210 Uiso 0.5 1 calc GR . P A 2
H0AB H 0.963210 -0.114511 0.856190 0.210 Uiso 0.5 1 calc GR . P A 2
H0AC H 0.996470 -0.188236 0.821220 0.210 Uiso 0.5 1 calc GR . P A 2
C2AA C 0.890(2) -0.1113(14) 0.7476(7) 0.175(9) Uani 0.5 1 d D U P A 2
H2AA H 0.937163 -0.064255 0.755258 0.262 Uiso 0.5 1 calc GR . P A 2
H2AB H 0.826557 -0.102154 0.718958 0.262 Uiso 0.5 1 calc GR . P A 2
H2AC H 0.951414 -0.150477 0.735932 0.262 Uiso 0.5 1 calc GR . P A 2
C1AA C 0.754(2) -0.2152(10) 0.7843(10) 0.166(10) Uani 0.5 1 d D U P A 2
H1AA H 0.712035 -0.235658 0.816444 0.249 Uiso 0.5 1 calc GR . P A 2
H1AB H 0.820232 -0.251046 0.771594 0.249 Uiso 0.5 1 calc GR . P A 2
H1AC H 0.689474 -0.207382 0.755976 0.249 Uiso 0.5 1 calc GR . P A 2
C6 C 0.315(2) -0.0525(13) 0.7512(15) 0.169(12) Uani 0.5 1 d D U P B 2
H6A H 0.307214 -0.066379 0.713147 0.254 Uiso 0.5 1 calc GR . P B 2
H6B H 0.228911 -0.039552 0.765383 0.254 Uiso 0.5 1 calc GR . P B 2
H6C H 0.350456 -0.095355 0.771473 0.254 Uiso 0.5 1 calc GR . P B 2
C4AA C 0.329(2) 0.0888(12) 0.7758(9) 0.135(7) Uani 0.5 1 d D U P B 2
H4AA H 0.324161 0.089506 0.815199 0.202 Uiso 0.5 1 calc GR . P B 2
H4AB H 0.240624 0.086094 0.760989 0.202 Uiso 0.5 1 calc GR . P B 2
H4AC H 0.371011 0.135249 0.763082 0.202 Uiso 0.5 1 calc GR . P B 2
C3AA C 0.4318(18) -0.0243(12) 0.7022(5) 0.127(8) Uani 0.5 1 d D U P B 1
H3AA H 0.494674 0.004117 0.680578 0.190 Uiso 0.5 1 calc DGR . P B 1
H3AB H 0.349789 -0.028310 0.682435 0.190 Uiso 0.5 1 calc GR . P B 1
H3AC H 0.465591 -0.075258 0.709438 0.190 Uiso 0.5 1 calc GR . P B 1
C6AA C 0.377(5) 0.3202(14) 0.8994(12) 0.262(18) Uani 0.5 1 d D U P C 1
H6AA H 0.459071 0.347963 0.895056 0.392 Uiso 0.5 1 calc GR . P C 1
H6AB H 0.311389 0.354301 0.914316 0.392 Uiso 0.5 1 calc GR . P C 1
H6AC H 0.348417 0.301310 0.864335 0.392 Uiso 0.5 1 calc GR . P C 1
C5AA C 0.274(2) 0.2077(17) 0.9549(18) 0.238(19) Uani 0.5 1 d D U P C 1
H5AA H 0.233531 0.185933 0.922654 0.356 Uiso 0.5 1 calc GR . P C 1
H5AB H 0.212618 0.242651 0.972185 0.356 Uiso 0.5 1 calc GR . P C 1
H5AC H 0.296199 0.166934 0.979998 0.356 Uiso 0.5 1 calc GR . P C 1
C7AA C 0.443(4) 0.287(2) 0.9933(9) 0.202(14) Uani 0.5 1 d D U P C 1
H7AA H 0.436368 0.249102 1.021926 0.303 Uiso 0.5 1 calc GR . P C 1
H7AB H 0.388429 0.330772 1.002001 0.303 Uiso 0.5 1 calc GR . P C 1
H7AC H 0.533857 0.303794 0.990210 0.303 Uiso 0.5 1 calc GR . P C 1
C0BA C 0.748(3) 0.208(4) 0.7648(7) 0.261(18) Uani 0.5 1 d D U P D 2
H0BA H 0.681443 0.169406 0.760311 0.391 Uiso 0.5 1 calc GR . P D 2
H0BB H 0.816239 0.201052 0.737631 0.391 Uiso 0.5 1 calc GR . P D 2
H0BC H 0.709521 0.258718 0.760292 0.391 Uiso 0.5 1 calc GR . P D 2
C9AA C 0.752(3) 0.2679(14) 0.7875(9) 0.162(10) Uani 0.5 1 d D U P D 1
H9AA H 0.677864 0.249496 0.766608 0.242 Uiso 0.5 1 calc GR . P D 1
H9AB H 0.818979 0.286928 0.762971 0.242 Uiso 0.5 1 calc GR . P D 1
H9AC H 0.723906 0.308873 0.811424 0.242 Uiso 0.5 1 calc GR . P D 1
C8AA C 0.9258(19) 0.1479(13) 0.8122(13) 0.153(10) Uani 0.5 1 d D U P D 2
H8AA H 0.907510 0.114323 0.781686 0.230 Uiso 0.5 1 calc GR . P D 2
H8AB H 0.940290 0.117286 0.844587 0.230 Uiso 0.5 1 calc GR . P D 2
H8AC H 1.003501 0.177995 0.804522 0.230 Uiso 0.5 1 calc GR . P D 2

loop_
_atom_site_aniso_label
_atom_site_aniso_U_11
_atom_site_aniso_U_22
_atom_site_aniso_U_33
_atom_site_aniso_U_23
_atom_site_aniso_U_13
_atom_site_aniso_U_12
C1 0.098(6) 0.088(7) 0.095(6) -0.015(5) 0.038(5) 0.020(5)
C2 0.081(6) 0.062(6) 0.068(6) -0.005(5) 0.024(5) 0.003(5)
C3 0.094(6) 0.101(7) 0.051(5) -0.014(5) -0.016(6) 0.014(8)
C4 0.067(5) 0.102(8) 0.046(4) 0.006(6) -0.013(4) -0.013(6)
C5 0.079(5) 0.119(6) 0.062(4) 0.012(5) -0.030(4) 0.003(6)
C7 0.072(6) 0.074(6) 0.062(6) 0.002(6) 0.016(5) -0.020(5)
C8 0.104(7) 0.071(6) 0.072(6) 0.016(5) -0.014(7) -0.019(7)
C9 0.070(5) 0.070(6) 0.056(5) -0.006(6) 0.000(5) -0.009(5)
C10 0.076(5) 0.068(5) 0.100(6) -0.012(5) 0.000(6) 0.020(5)
C11 0.080(6) 0.057(5) 0.105(8) -0.002(5) -0.006(7) -0.033(5)
C12 0.048(4) 0.060(6) 0.075(6) -0.004(5) -0.005(5) -0.004(4)
C13 0.067(5) 0.060(5) 0.056(5) 0.004(5) 0.016(5) -0.003(5)
C14 0.043(4) 0.061(5) 0.046(4) -0.007(4) 0.007(4) 0.007(4)
C15 0.094(7) 0.071(6) 0.039(5) 0.008(5) 0.014(5) 0.005(6)
C16 0.052(5) 0.113(9) 0.108(8) 0.009(9) -0.025(5) 0.003(6)
C17 0.056(6) 0.155(12) 0.171(12) 0.048(11) -0.027(7) -0.001(8)
C18 0.051(5) 0.131(9) 0.079(6) 0.001(9) 0.008(5) -0.012(6)
C19 0.076(6) 0.095(7) 0.163(11) -0.042(9) 0.041(7) 0.000(6)
C20 0.213(15) 0.122(11) 0.049(6) 0.019(7) 0.021(8) -0.039(11)
C21 0.125(8) 0.093(9) 0.063(6) -0.010(6) 0.005(6) 0.024(7)
C22 0.085(6) 0.156(13) 0.067(6) -0.014(8) -0.011(6) 0.020(8)
C23 0.242(17) 0.091(9) 0.167(14) 0.014(10) -0.033(15) -0.090(10)
C24 0.189(14) 0.109(10) 0.163(13) -0.064(10) 0.067(12) -0.043(10)
C25 0.148(10) 0.093(9) 0.243(16) -0.003(12) -0.127(10) -0.024(8)
C30 0.046(5) 0.119(10) 0.183(13) 0.034(11) 0.005(7) 0.027(6)
C31 0.24(3) 0.123(15) 0.130(14) 0.023(10) 0.107(16) 0.106(15)
C32 0.136(19) 0.12(2) 0.127(12) -0.061(12) 0.042(12) -0.003(15)
C33 0.072(10) 0.155(18) 0.102(16) -0.031(14) 0.034(11) 0.017(9)
C34 0.128(18) 0.27(4) 0.050(9) 0.044(15) -0.025(9) 0.034(19)
C35 0.21(3) 0.127(10) 0.16(2) 0.052(15) -0.08(2) 0.011(16)
C36 0.066(8) 0.23(2) 0.052(10) 0.016(17) -0.015(8) 0.013(12)
C40 0.070(10) 0.097(15) 0.147(15) -0.001(16) -0.024(10) 0.023(10)
C41 0.098(17) 0.16(2) 0.101(9) -0.025(13) 0.018(11) 0.045(17)
C42 0.114(17) 0.059(9) 0.26(3) -0.040(14) 0.07(2) 0.000(10)
C43 0.24(3) 0.115(10) 0.17(2) 0.016(14) 0.128(18) -0.078(14)
C44 0.081(10) 0.23(3) 0.102(16) 0.043(15) 0.027(9) -0.082(13)
C45 0.17(2) 0.186(14) 0.114(17) -0.032(11) 0.085(15) -0.084(15)
C46 0.099(6) 0.118(7) 0.089(7) 0.027(6) 0.023(6) -0.049(6)
N1 0.040(3) 0.066(5) 0.079(5) 0.000(4) -0.003(3) -0.002(3)
O1 0.053(3) 0.084(5) 0.057(4) -0.002(4) 0.006(3) 0.012(3)
O2 0.060(3) 0.081(4) 0.046(3) -0.009(3) -0.017(3) 0.003(3)
O3 0.062(3) 0.065(4) 0.082(4) 0.019(4) 0.021(3) -0.009(3)
O4 0.069(3) 0.045(3) 0.059(4) 0.008(3) 0.012(3) 0.006(3)
O5 0.069(3) 0.072(4) 0.051(3) 0.000(4) 0.005(3) -0.028(3)
O6 0.062(3) 0.043(3) 0.041(3) 0.003(3) 0.016(2) -0.007(3)
O7 0.030(2) 0.126(6) 0.058(3) 0.009(4) -0.002(2) -0.007(3)
Dy1 0.03510(14) 0.05075(16) 0.03775(15) 0.00292(17) 0.00254(15) -0.00406(16)
C0AA 0.142(16) 0.117(18) 0.161(16) 0.016(15) 0.022(11) 0.082(13)
C2AA 0.23(2) 0.117(17) 0.175(13) 0.051(13) 0.099(13) 0.016(17)
C1AA 0.22(2) 0.064(11) 0.22(2) -0.011(15) 0.052(17) 0.004(11)
C6 0.119(17) 0.162(15) 0.23(3) 0.01(2) -0.051(19) -0.044(12)
C4AA 0.132(15) 0.171(14) 0.101(14) -0.015(14) -0.084(11) 0.068(11)
C3AA 0.068(12) 0.23(2) 0.083(11) -0.028(12) 0.003(10) -0.033(18)
C6AA 0.35(5) 0.188(19) 0.24(2) 0.105(14) 0.06(3) 0.17(2)
C5AA 0.100(14) 0.12(2) 0.50(6) -0.07(2) 0.09(2) -0.007(12)
C7AA 0.24(3) 0.19(3) 0.180(15) -0.109(16) -0.040(18) 0.04(2)
C0BA 0.27(3) 0.44(5) 0.072(13) -0.07(2) -0.003(14) 0.07(3)
C9AA 0.17(2) 0.240(17) 0.070(13) 0.082(13) 0.027(14) -0.003(16)
C8AA 0.135(14) 0.133(16) 0.19(3) 0.023(18) 0.106(14) -0.036(10)

loop_
_atom_type_symbol
_atom_type_description
_atom_type_scat_dispersion_real
_atom_type_scat_dispersion_imag
_atom_type_scat_source
C C 0.0033 0.0016 'International Tables Vol C Tables 4.2.6.8 and 6.1.1.4'
H H 0.0000 0.0000 'International Tables Vol C Tables 4.2.6.8 and 6.1.1.4'
Dy Dy -0.1892 4.4098 'International Tables Vol C Tables 4.2.6.8 and 6.1.1.4'
N N 0.0061 0.0033 'International Tables Vol C Tables 4.2.6.8 and 6.1.1.4'
O O 0.0106 0.0060 'International Tables Vol C Tables 4.2.6.8 and 6.1.1.4'

loop_
_geom_angle_atom_site_label_1
_geom_angle_atom_site_label_2
_geom_angle_atom_site_label_3
_geom_angle
C2 C1 C32 109.2(12)
C2 C1 C33 105.9(10)
C2 C1 C0AA 115.9(11)
C2 C1 C1AA 108.8(12)
C31 C1 C2 107.2(11)
C31 C1 C32 111.4(11)
C31 C1 C33 113.6(12)
C33 C1 C32 109.3(10)
C2AA C1 C2 114.3(13)
C2AA C1 C0AA 106.7(12)
C2AA C1 C1AA 106.9(12)
C1AA C1 C0AA 103.4(11)
C3 C2 C1 121.2(8)
O1 C2 C1 113.9(9)
O1 C2 C3 124.9(9)
C2 C3 C4 126.0(8)
C3 C4 C5 119.4(8)
O2 C4 C3 123.3(8)
O2 C4 C5 117.2(9)
C4 C5 C34 113.3(11)
C4 C5 C35 104.9(14)
C4 C5 C36 109.3(10)
C4 C5 C6 106.2(13)
C4 C5 C4AA 111.1(10)
C4 C5 C3AA 111.1(9)
C34 C5 C6 98.7(19)
C35 C5 C3AA 109.3(16)
C36 C5 C35 120.9(19)
C36 C5 C3AA 101.3(13)
C4AA C5 C34 116.6(18)
C4AA C5 C6 109.7(15)
C8 C7 C46 118.8(9)
O3 C7 C8 124.7(9)
O3 C7 C46 116.4(9)
C7 C8 C9 125.0(9)
C8 C9 C10 121.4(9)
O4 C9 C8 121.1(9)
O4 C9 C10 117.5(8)
C9 C10 C40 104.8(11)
C9 C10 C41 112.2(13)
C9 C10 C42 115.3(12)
C9 C10 C6AA 114.0(17)
C9 C10 C5AA 109.7(13)
C9 C10 C7AA 108.3(16)
C40 C10 C42 106.2(17)
C41 C10 C40 111.4(15)
C41 C10 C42 107(2)
C5AA C10 C6AA 115(2)
C5AA C10 C7AA 103(2)
C7AA C10 C6AA 105.8(19)
C23 C11 C12 115.1(10)
C23 C11 C24 110.1(11)
C23 C11 C25 106.1(12)
C24 C11 C12 109.2(9)
C24 C11 C25 108.4(11)
C25 C11 C12 107.6(9)
C13 C12 C11 121.0(9)
O5 C12 C11 115.1(9)
O5 C12 C13 123.9(9)
C12 C13 C14 122.2(9)
C13 C14 C15 121.0(8)
O6 C14 C13 123.6(8)
O6 C14 C15 115.4(8)
C14 C15 C20 112.9(9)
C14 C15 C21 108.5(8)
C21 C15 C20 110.4(9)
C22 C15 C14 107.0(8)
C22 C15 C20 111.0(10)
C22 C15 C21 106.8(10)
C17 C16 N1 122.6(11)
C16 C17 C30 120.8(12)
N1 C18 C19 117.4(10)
C30 C19 C18 121.8(11)
C19 C30 C17 118.4(10)
C43 C46 C7 108.7(13)
C43 C46 C8AA 120.0(18)
C44 C46 C7 107.1(11)
C44 C46 C9AA 114.8(17)
C45 C46 C7 101.9(12)
C45 C46 C44 106.8(19)
C45 C46 C9AA 111.5(16)
C0BA C46 C7 114.0(17)
C0BA C46 C43 98(3)
C0BA C46 C8AA 103(2)
C9AA C46 C7 113.7(13)
C8AA C46 C7 112.5(12)
C18 N1 C16 119.0(7)
O7 N1 C16 119.7(7)
O7 N1 C18 121.3(7)
C2 O1 Dy1 133.4(6)
C4 O2 Dy1 135.9(6)
C7 O3 Dy1 132.0(6)
C9 O4 Dy1 136.6(6)
C12 O5 Dy1 136.9(6)
C14 O6 Dy1 135.7(5)
N1 O7 Dy1 140.3(5)
O1 Dy1 O2 76.2(2)
O1 Dy1 O3 79.6(2)
O1 Dy1 O4 146.9(2)
O1 Dy1 O5 80.4(2)
O1 Dy1 O6 134.8(2)
O1 Dy1 O7 81.9(2)
O2 Dy1 O3 82.2(2)
O2 Dy1 O5 80.1(2)
O2 Dy1 O7 155.29(18)
O3 Dy1 O5 155.8(2)
O3 Dy1 O7 82.8(2)
O4 Dy1 O2 80.1(2)
O4 Dy1 O3 74.6(2)
O4 Dy1 O5 117.9(2)
O4 Dy1 O7 114.4(2)
O5 Dy1 O7 107.5(2)
O6 Dy1 O2 130.28(18)
O6 Dy1 O3 132.4(2)
O6 Dy1 O4 78.2(2)
O6 Dy1 O5 71.8(2)
O6 Dy1 O7 73.88(17)

loop_
_geom_bond_atom_site_label_1
_geom_bond_atom_site_label_2
_geom_bond_distance
C1 C2 1.528(14)
C1 C31 1.507(16)
C1 C32 1.548(15)
C1 C33 1.529(15)
C1 C0AA 1.531(16)
C1 C2AA 1.493(16)
C1 C1AA 1.529(16)
C2 C3 1.396(13)
C2 O1 1.276(11)
C3 C4 1.408(14)
C4 C5 1.516(12)
C4 O2 1.235(10)
C5 C34 1.537(15)
C5 C35 1.535(16)
C5 C36 1.520(15)
C5 C6 1.549(17)
C5 C4AA 1.529(16)
C5 C3AA 1.542(15)
C7 C8 1.415(15)
C7 C46 1.549(13)
C7 O3 1.250(12)
C8 C9 1.430(14)
C9 C10 1.505(13)
C9 O4 1.272(11)
C10 C40 1.521(16)
C10 C41 1.519(16)
C10 C42 1.522(16)
C10 C6AA 1.538(18)
C10 C5AA 1.523(18)
C10 C7AA 1.533(18)
C11 C12 1.531(13)
C11 C23 1.456(18)
C11 C24 1.504(17)
C11 C25 1.526(16)
C12 C13 1.394(13)
C12 O5 1.264(11)
C13 C14 1.420(13)
C14 C15 1.525(11)
C14 O6 1.258(10)
C15 C20 1.550(15)
C15 C21 1.537(14)
C15 C22 1.503(14)
C16 C17 1.323(13)
C16 N1 1.336(12)
C17 C30 1.325(17)
C18 C19 1.428(13)
C18 N1 1.318(11)
C19 C30 1.307(16)
C43 C46 1.524(16)
C44 C46 1.511(16)
C45 C46 1.509(17)
C46 C0BA 1.512(18)
C46 C9AA 1.517(17)
C46 C8AA 1.527(17)
N1 O7 1.299(7)
O1 Dy1 2.272(6)
O2 Dy1 2.285(5)
O3 Dy1 2.293(6)
O4 Dy1 2.279(5)
O5 Dy1 2.302(6)
O6 Dy1 2.277(5)
O7 Dy1 2.322(5)

loop_
_twin_individual_id
_twin_individual_mass_fraction_refined
1 0.56(2)
2 0.44(2)
